data_7704940
loop_
_publ_author_name
'Jatmika, Catur'
'Goshima, Kenta'
'Wakabayashi, Kazumo'
'Akiyama, Naoki'
'Hirota, Shun'
'Matsuo, Takashi'

_publ_section_title
;
 Second-coordination sphere effects on the reactivities of
 Hoveyda-Grubbs-type catalysts: a ligand exchange study using phenolic
 moiety-functionalized ligands.
;
_journal_issue 33
_journal_name_full 'Dalton transactions (Cambridge, England : 2003)'
_journal_page_first 11618
_journal_page_last 11627
_journal_paper_doi 10.1039/d0dt02353a
_journal_volume 49
_journal_year 2020
_chemical_formula_moiety 'C33 H40 Cl5 N3 O2 Ru'
_chemical_formula_sum 'C33 H40 Cl5 N3 O2 Ru'
_chemical_formula_weight 789.03
_space_group_crystal_system monoclinic
_space_group_IT_number 14
_space_group_name_Hall '-P 2ybc'
_space_group_name_H-M_alt 'P 1 21/c 1'
_atom_sites_solution_hydrogens geom
_atom_sites_solution_primary direct
_atom_sites_solution_secondary difmap
_audit_update_record
;
2020-04-29 deposited with the CCDC.	2020-07-24 downloaded from the CCDC.
;
_cell_angle_alpha 90.0000
_cell_angle_beta 97.797(7)
_cell_angle_gamma 90.0000
_cell_formula_units_Z 4
_cell_length_a 11.5321(2)
_cell_length_b 14.4899(3)
_cell_length_c 21.9677(4)
_cell_measurement_reflns_used 56402
_cell_measurement_temperature 123
_cell_measurement_theta_max 27.50
_cell_measurement_theta_min 1.87
_cell_volume 3636.84(13)
_computing_cell_refinement 'RAPID AUTO'
_computing_data_collection 'RAPID AUTO (Rigaku, ????)'
_computing_data_reduction 'RAPID AUTO'
_computing_molecular_graphics 'CrystalStructure 4.3'
_computing_publication_material 'CrystalStructure 4.3 (Rigaku, 2019)'
_computing_structure_refinement 'SHELXL Version 2018/3 (Sheldrick, 2008)'
_computing_structure_solution 'SHELXT Version 2018/2 (Sheldrick, 2014)'
_diffrn_ambient_temperature 123
_diffrn_detector_area_resol_mean 10.000
_diffrn_measured_fraction_theta_full 1.000
_diffrn_measured_fraction_theta_max 1.000
_diffrn_measurement_device_type 'Rigaku R-AXIS RAPID'
_diffrn_measurement_method \w
_diffrn_radiation_type 'Mo K\a'
_diffrn_radiation_wavelength 0.71075
_diffrn_reflns_av_R_equivalents 0.0183
_diffrn_reflns_av_unetI/netI 0.0104
_diffrn_reflns_Laue_measured_fraction_full 1.000
_diffrn_reflns_Laue_measured_fraction_max 1.000
_diffrn_reflns_limit_h_max 14
_diffrn_reflns_limit_h_min -14
_diffrn_reflns_limit_k_max 18
_diffrn_reflns_limit_k_min -18
_diffrn_reflns_limit_l_max 28
_diffrn_reflns_limit_l_min -28
_diffrn_reflns_number 61014
_diffrn_reflns_point_group_measured_fraction_full 1.000
_diffrn_reflns_point_group_measured_fraction_max 1.000
_diffrn_reflns_theta_full 25.242
_diffrn_reflns_theta_max 27.485
_diffrn_reflns_theta_min 2.270
_diffrn_standards_number 0
_exptl_absorpt_coefficient_mu 0.831
_exptl_absorpt_correction_T_max 0.920
_exptl_absorpt_correction_T_min 0.786
_exptl_absorpt_correction_type multi-scan
_exptl_absorpt_process_details 'ABSCOR (Rigaku, 1995)'
_exptl_crystal_colour green
_exptl_crystal_density_diffrn 1.441
_exptl_crystal_density_method 'not measured'
_exptl_crystal_description prism
_exptl_crystal_F_000 1616.00
_exptl_crystal_size_max 0.200
_exptl_crystal_size_mid 0.190
_exptl_crystal_size_min 0.100
_refine_diff_density_max 1.01
_refine_diff_density_min -0.59
_refine_ls_extinction_method none
_refine_ls_goodness_of_fit_ref 1.090
_refine_ls_hydrogen_treatment mixed
_refine_ls_number_parameters 436
_refine_ls_number_reflns 8332
_refine_ls_number_restraints 0
_refine_ls_R_factor_all 0.0307
_refine_ls_R_factor_gt 0.0292
_refine_ls_shift/su_max 0.002
_refine_ls_structure_factor_coef Fsqd
_refine_ls_weighting_details 'w = 1/[\s^2^(Fo^2^)+(0.0391P)^2^+2.8187P] where P=(Fo^2^+2Fc^2^)/3'
_refine_ls_weighting_scheme calc
_refine_ls_wR_factor_gt 0.0735
_refine_ls_wR_factor_ref 0.0745
_reflns_Friedel_coverage 0.000
_reflns_number_gt 7893
_reflns_number_total 8332
_reflns_threshold_expression F^2^>2.0\s(F^2^)
_cod_data_source_file d0dt02353a2.cif
_cod_data_source_block Hoveyda-Grubbs_with_C2acetamide_ligand
_cod_depositor_comments 'Adding full bibliography for 7704936--7704940.cif.'
_cod_database_code 7704940

loop_
_space_group_symop_id
_space_group_symop_operation_xyz
1 +X,+Y,+Z
2 -X,1/2+Y,1/2-Z
3 -X,-Y,-Z
4 +X,-1/2-Y,-1/2+Z

loop_
_atom_site_label
_atom_site_type_symbol
_atom_site_fract_x
_atom_site_fract_y
_atom_site_fract_z
_atom_site_U_iso_or_equiv
_atom_site_adp_type
_atom_site_occupancy
_atom_site_site_symmetry_order
_atom_site_calc_flag
_atom_site_refinement_flags_posn
_atom_site_refinement_flags_adp
_atom_site_refinement_flags_occupancy
_atom_site_disorder_assembly
_atom_site_disorder_group
Ru1 Ru 0.47127(2) 0.73691(2) 0.36262(2) 0.01734(5) Uani 1 1 d . . . . .
Cl1 Cl 0.51605(4) 0.80504(3) 0.46005(2) 0.02348(9) Uani 1 1 d . . . . .
Cl2 Cl 0.35630(4) 0.67855(3) 0.27556(2) 0.02429(9) Uani 1 1 d . . . . .
Cl3 Cl -0.23731(8) 0.71558(8) 0.52493(5) 0.0579(3) Uani 0.692(2) 1 d . . P A 1
Cl4 Cl -0.0877(2) 0.6873(3) 0.63575(8) 0.1433(14) Uani 0.692(2) 1 d . . P A 1
Cl5 Cl -0.06654(14) 0.56978(9) 0.53557(10) 0.0967(7) Uani 0.692(2) 1 d . . P A 1
Cl6 Cl -0.1862(3) 0.6338(3) 0.49850(13) 0.0970(16) Uani 0.308(2) 1 d . . P A 2
Cl7 Cl -0.1370(8) 0.7112(4) 0.6210(4) 0.171(4) Uani 0.308(2) 1 d . . P A 2
Cl8 Cl 0.0169(5) 0.5836(4) 0.5764(2) 0.145(2) Uani 0.308(2) 1 d . . P A 2
O1 O 0.40122(10) 0.61466(8) 0.41168(6) 0.0230(2) Uani 1 1 d . . . . .
O2 O 0.06600(13) 0.78055(12) 0.48210(8) 0.0444(4) Uani 1 1 d . . . . .
N1 N 0.24862(14) 0.74239(11) 0.46559(8) 0.0280(3) Uani 1 1 d . . . . .
H1A H 0.324067 0.749416 0.477557 0.034 Uiso 1 1 calc R U . . .
N2 N 0.61584(12) 0.85361(9) 0.28479(6) 0.0209(3) Uani 1 1 d . . . . .
N3 N 0.45379(12) 0.91624(10) 0.30415(6) 0.0205(3) Uani 1 1 d . . . . .
C1 C 0.59683(15) 0.65871(12) 0.36789(8) 0.0227(3) Uani 1 1 d . . . . .
H1 H 0.668283 0.677967 0.354872 0.027 Uiso 1 1 calc R U . . .
C2 C 0.58502(16) 0.56683(12) 0.39231(7) 0.0228(3) Uani 1 1 d . . . . .
C3 C 0.67295(18) 0.49993(13) 0.39365(8) 0.0303(4) Uani 1 1 d . . . . .
H3 H 0.746573 0.515752 0.381722 0.036 Uiso 1 1 calc R U . . .
C4 C 0.6528(2) 0.41068(14) 0.41234(9) 0.0359(4) Uani 1 1 d . . . . .
H4 H 0.712398 0.365296 0.412920 0.043 Uiso 1 1 calc R U . . .
C5 C 0.5461(2) 0.38772(13) 0.43012(9) 0.0339(4) Uani 1 1 d . . . . .
H5 H 0.532854 0.326137 0.442337 0.041 Uiso 1 1 calc R U . . .
C6 C 0.45748(18) 0.45290(12) 0.43052(8) 0.0283(4) Uani 1 1 d . . . . .
H6 H 0.384511 0.436646 0.443073 0.034 Uiso 1 1 calc R U . . .
C7 C 0.47856(15) 0.54211(11) 0.41211(7) 0.0226(3) Uani 1 1 d . . . . .
C8 C 0.28043(15) 0.59299(13) 0.41765(9) 0.0282(4) Uani 1 1 d . . . . .
H8A H 0.276312 0.561675 0.457350 0.034 Uiso 1 1 calc R U . . .
H8B H 0.247663 0.550960 0.384138 0.034 Uiso 1 1 calc R U . . .
C9 C 0.21085(16) 0.68099(14) 0.41450(9) 0.0301(4) Uani 1 1 d . . . . .
H9A H 0.218777 0.713128 0.375513 0.036 Uiso 1 1 calc R U . . .
H9B H 0.127094 0.665905 0.414402 0.036 Uiso 1 1 calc R U . . .
C10 C 0.17263(16) 0.78870(14) 0.49515(9) 0.0304(4) Uani 1 1 d . . . . .
C11 C 0.22640(18) 0.85068(16) 0.54601(11) 0.0394(5) Uani 1 1 d . . . . .
H11A H 0.199805 0.831928 0.584685 0.047 Uiso 1 1 calc R U . . .
H11B H 0.202648 0.914605 0.536608 0.047 Uiso 1 1 calc R U . . .
H11C H 0.311869 0.845978 0.549957 0.047 Uiso 1 1 calc R U . . .
C12 C 0.52382(14) 0.84158(11) 0.31547(7) 0.0184(3) Uani 1 1 d . . . . .
C13 C 0.61483(16) 0.94343(12) 0.25302(9) 0.0272(4) Uani 1 1 d . . . . .
H13A H 0.623097 0.935442 0.209062 0.033 Uiso 1 1 calc R U . . .
H13B H 0.678220 0.984105 0.272510 0.033 Uiso 1 1 calc R U . . .
C14 C 0.49556(17) 0.98159(13) 0.26083(9) 0.0306(4) Uani 1 1 d . . . . .
H14A H 0.501751 1.044816 0.278055 0.037 Uiso 1 1 calc R U . . .
H14B H 0.443062 0.982455 0.221246 0.037 Uiso 1 1 calc R U . . .
C15 C 0.71354(14) 0.79269(11) 0.28431(8) 0.0212(3) Uani 1 1 d . . . . .
C16 C 0.80752(15) 0.79873(12) 0.33149(8) 0.0252(3) Uani 1 1 d . . . . .
C17 C 0.90096(17) 0.73795(13) 0.33024(10) 0.0307(4) Uani 1 1 d . . . . .
H17 H 0.965706 0.741087 0.361907 0.037 Uiso 1 1 calc R U . . .
C18 C 0.90161(16) 0.67275(13) 0.28368(10) 0.0318(4) Uani 1 1 d . . . . .
C19 C 0.80665(16) 0.66933(13) 0.23732(9) 0.0279(4) Uani 1 1 d . . . . .
H19 H 0.806154 0.624693 0.205609 0.033 Uiso 1 1 calc R U . . .
C20 C 0.71218(15) 0.72973(11) 0.23616(8) 0.0230(3) Uani 1 1 d . . . . .
C21 C 0.80573(17) 0.86533(14) 0.38421(9) 0.0332(4) Uani 1 1 d . . . . .
H21A H 0.877694 0.858331 0.413170 0.040 Uiso 1 1 calc R U . . .
H21B H 0.737898 0.852230 0.405282 0.040 Uiso 1 1 calc R U . . .
H21C H 0.800443 0.928651 0.368409 0.040 Uiso 1 1 calc R U . . .
C22 C 1.00327(19) 0.60706(17) 0.28303(13) 0.0477(6) Uani 1 1 d . . . . .
H22A H 1.075663 0.642408 0.282809 0.057 Uiso 1 1 calc R U . . .
H22B H 0.989933 0.568355 0.246158 0.057 Uiso 1 1 calc R U . . .
H22C H 1.010108 0.567847 0.319684 0.057 Uiso 1 1 calc R U . . .
C23 C 0.61215(17) 0.72647(13) 0.18474(9) 0.0279(4) Uani 1 1 d . . . . .
H23A H 0.538675 0.717360 0.201723 0.034 Uiso 1 1 calc R U . . .
H23B H 0.623896 0.675241 0.157091 0.034 Uiso 1 1 calc R U . . .
H23C H 0.608608 0.784669 0.161837 0.034 Uiso 1 1 calc R U . . .
C24 C 0.35824(14) 0.94038(11) 0.33666(7) 0.0199(3) Uani 1 1 d . . . . .
C25 C 0.24257(15) 0.91889(11) 0.31238(8) 0.0228(3) Uani 1 1 d . . . . .
C26 C 0.15387(15) 0.94520(12) 0.34645(9) 0.0265(4) Uani 1 1 d . . . . .
H26 H 0.075413 0.927903 0.332203 0.032 Uiso 1 1 calc R U . . .
C27 C 0.17691(16) 0.99574(13) 0.40038(9) 0.0279(4) Uani 1 1 d . . . . .
C28 C 0.29164(16) 1.02017(12) 0.42138(8) 0.0260(3) Uani 1 1 d . . . . .
H28 H 0.307751 1.056059 0.457732 0.031 Uiso 1 1 calc R U . . .
C29 C 0.38390(15) 0.99330(11) 0.39037(8) 0.0220(3) Uani 1 1 d . . . . .
C30 C 0.21022(17) 0.87746(13) 0.24952(9) 0.0301(4) Uani 1 1 d . . . . .
H30A H 0.280403 0.852014 0.235119 0.036 Uiso 1 1 calc R U . . .
H30B H 0.176422 0.925292 0.220926 0.036 Uiso 1 1 calc R U . . .
H30C H 0.152792 0.828100 0.251588 0.036 Uiso 1 1 calc R U . . .
C31 C 0.07792(19) 1.02690(16) 0.43417(11) 0.0396(5) Uani 1 1 d . . . . .
H31A H 0.108388 1.069166 0.467351 0.048 Uiso 1 1 calc R U . . .
H31B H 0.042733 0.973080 0.451531 0.048 Uiso 1 1 calc R U . . .
H31C H 0.018509 1.058655 0.405509 0.048 Uiso 1 1 calc R U . . .
C32 C 0.50661(16) 1.02491(12) 0.41260(8) 0.0267(4) Uani 1 1 d . . . . .
H32A H 0.509027 1.053452 0.453200 0.032 Uiso 1 1 calc R U . . .
H32B H 0.531048 1.070070 0.383665 0.032 Uiso 1 1 calc R U . . .
H32C H 0.559682 0.971798 0.415429 0.032 Uiso 1 1 calc R U . . .
C33 C -0.0922(2) 0.6799(2) 0.55722(12) 0.0506(6) Uani 1 1 d . . . . .
H33 H -0.042(3) 0.722(2) 0.5409(15) 0.069(10) Uiso 1 1 d . . . . .

loop_
_atom_site_aniso_label
_atom_site_aniso_U_11
_atom_site_aniso_U_22
_atom_site_aniso_U_33
_atom_site_aniso_U_23
_atom_site_aniso_U_13
_atom_site_aniso_U_12
Ru1 0.01914(7) 0.01516(7) 0.01768(7) 0.00063(4) 0.00235(5) -0.00099(4)
Cl1 0.02629(19) 0.02437(19) 0.01986(18) -0.00180(14) 0.00347(14) -0.00524(15)
Cl2 0.0272(2) 0.02142(19) 0.02321(19) -0.00313(14) -0.00045(15) -0.00197(15)
Cl3 0.0358(4) 0.0664(7) 0.0702(6) 0.0199(5) 0.0024(4) -0.0147(4)
Cl4 0.1280(17) 0.256(4) 0.0419(7) -0.0159(12) -0.0042(9) 0.0843(19)
Cl5 0.0871(10) 0.0460(6) 0.1686(18) -0.0154(8) 0.0590(11) -0.0069(6)
Cl6 0.0754(19) 0.139(3) 0.0673(17) 0.0435(19) -0.0257(14) -0.063(2)
Cl7 0.250(8) 0.108(3) 0.201(7) -0.048(4) 0.200(6) -0.027(4)
Cl8 0.113(4) 0.191(5) 0.127(4) 0.047(4) 0.006(3) 0.077(4)
O1 0.0235(6) 0.0196(6) 0.0261(6) 0.0031(5) 0.0037(5) -0.0030(4)
O2 0.0210(7) 0.0563(10) 0.0572(10) -0.0109(8) 0.0095(7) -0.0046(6)
N1 0.0187(7) 0.0308(8) 0.0344(8) 0.0015(6) 0.0032(6) -0.0015(6)
N2 0.0229(7) 0.0172(6) 0.0235(7) 0.0029(5) 0.0066(5) 0.0002(5)
N3 0.0230(7) 0.0180(6) 0.0213(6) 0.0039(5) 0.0060(5) 0.0016(5)
C1 0.0246(8) 0.0221(8) 0.0215(7) 0.0030(6) 0.0037(6) 0.0005(6)
C2 0.0301(9) 0.0203(8) 0.0174(7) 0.0021(6) 0.0006(6) 0.0023(6)
C3 0.0364(10) 0.0293(9) 0.0250(8) 0.0046(7) 0.0035(7) 0.0090(8)
C4 0.0516(12) 0.0261(9) 0.0289(9) 0.0052(7) 0.0018(8) 0.0132(8)
C5 0.0560(12) 0.0187(8) 0.0243(9) 0.0034(7) -0.0049(8) 0.0002(8)
C6 0.0398(10) 0.0226(8) 0.0207(8) 0.0019(6) -0.0027(7) -0.0066(7)
C7 0.0301(8) 0.0198(8) 0.0164(7) -0.0003(6) -0.0019(6) -0.0010(6)
C8 0.0246(8) 0.0307(9) 0.0293(9) -0.0002(7) 0.0038(7) -0.0086(7)
C9 0.0217(8) 0.0389(10) 0.0290(9) 0.0018(8) 0.0015(7) -0.0016(7)
C10 0.0242(9) 0.0307(9) 0.0372(10) 0.0038(8) 0.0074(7) -0.0026(7)
C11 0.0307(10) 0.0397(11) 0.0486(12) -0.0081(9) 0.0084(9) -0.0025(8)
C12 0.0208(7) 0.0175(7) 0.0164(7) -0.0022(5) 0.0002(6) -0.0011(6)
C13 0.0320(9) 0.0201(8) 0.0318(9) 0.0072(7) 0.0125(7) 0.0023(7)
C14 0.0328(10) 0.0274(9) 0.0340(10) 0.0147(8) 0.0137(8) 0.0067(7)
C15 0.0210(7) 0.0189(7) 0.0247(8) 0.0021(6) 0.0071(6) -0.0002(6)
C16 0.0233(8) 0.0232(8) 0.0293(9) -0.0021(7) 0.0041(7) -0.0035(7)
C17 0.0210(8) 0.0307(10) 0.0387(10) -0.0032(8) -0.0021(7) -0.0010(7)
C18 0.0234(8) 0.0268(9) 0.0449(11) -0.0042(8) 0.0032(8) 0.0025(7)
C19 0.0270(9) 0.0229(8) 0.0343(9) -0.0055(7) 0.0060(7) 0.0004(7)
C20 0.0229(8) 0.0208(8) 0.0260(8) 0.0005(6) 0.0060(7) -0.0017(6)
C21 0.0298(9) 0.0357(10) 0.0327(10) -0.0096(8) -0.0010(7) -0.0012(8)
C22 0.0287(10) 0.0417(12) 0.0693(16) -0.0184(11) -0.0055(10) 0.0108(9)
C23 0.0303(9) 0.0268(9) 0.0258(9) -0.0026(7) 0.0012(7) 0.0019(7)
C24 0.0222(8) 0.0160(7) 0.0218(7) 0.0031(6) 0.0045(6) 0.0017(6)
C25 0.0241(8) 0.0170(7) 0.0271(8) 0.0030(6) 0.0024(6) 0.0003(6)
C26 0.0211(8) 0.0232(8) 0.0355(9) 0.0048(7) 0.0048(7) -0.0013(6)
C27 0.0281(9) 0.0246(8) 0.0334(9) 0.0046(7) 0.0130(7) 0.0015(7)
C28 0.0312(9) 0.0234(8) 0.0247(8) -0.0012(6) 0.0079(7) 0.0001(7)
C29 0.0243(8) 0.0184(7) 0.0236(8) 0.0017(6) 0.0045(6) -0.0007(6)
C30 0.0284(9) 0.0290(9) 0.0307(9) -0.0032(7) -0.0037(7) 0.0021(7)
C31 0.0320(10) 0.0453(12) 0.0455(12) -0.0006(9) 0.0193(9) 0.0034(9)
C32 0.0268(9) 0.0242(8) 0.0286(9) -0.0024(7) 0.0015(7) -0.0032(7)
C33 0.0422(13) 0.0612(16) 0.0500(14) -0.0073(12) 0.0118(11) -0.0071(11)

loop_
_atom_type_symbol
_atom_type_description
_atom_type_scat_dispersion_real
_atom_type_scat_dispersion_imag
_atom_type_scat_source
C C 0.0033 0.0016
;
International Tables for Crystallography
(Vol. C, Tables 4.2.6.8 and 6.1.1.4)
;
H H 0.0000 0.0000
;
International Tables for Crystallography
(Vol. C, Table 6.1.1.4)
;
Cl Cl 0.1484 0.1585
;
International Tables for Crystallography
(Vol. C, Tables 4.2.6.8 and 6.1.1.4)
;
N N 0.0061 0.0033
;
International Tables for Crystallography
(Vol. C, Tables 4.2.6.8 and 6.1.1.4)
;
O O 0.0106 0.0060
;
International Tables for Crystallography
(Vol. C, Tables 4.2.6.8 and 6.1.1.4)
;
Ru Ru -1.2594 0.8363
;
International Tables for Crystallography
(Vol. C, Tables 4.2.6.8 and 6.1.1.4)
;

loop_
_geom_angle_atom_site_label_1
_geom_angle_atom_site_label_2
_geom_angle_atom_site_label_3
_geom_angle
_geom_angle_site_symmetry_1
_geom_angle_site_symmetry_3
_geom_angle_publ_flag
C1 Ru1 C12 102.24(7) . . ?
C1 Ru1 O1 79.45(6) . . ?
C12 Ru1 O1 176.23(5) . . ?
C1 Ru1 Cl2 100.62(5) . . ?
C12 Ru1 Cl2 91.67(4) . . ?
O1 Ru1 Cl2 84.68(3) . . ?
C1 Ru1 Cl1 97.37(5) . . ?
C12 Ru1 Cl1 96.30(5) . . ?
O1 Ru1 Cl1 86.79(3) . . ?
Cl2 Ru1 Cl1 158.298(16) . . ?
C7 O1 C8 117.56(13) . . ?
C7 O1 Ru1 109.02(10) . . ?
C8 O1 Ru1 128.13(10) . . ?
C10 N1 C9 122.29(16) . . ?
C10 N1 H1A 118.9 . . ?
C9 N1 H1A 118.9 . . ?
C12 N2 C15 126.83(14) . . ?
C12 N2 C13 113.29(13) . . ?
C15 N2 C13 119.71(13) . . ?
C12 N3 C24 125.66(13) . . ?
C12 N3 C14 113.23(13) . . ?
C24 N3 C14 120.43(13) . . ?
C2 C1 Ru1 118.63(13) . . ?
C2 C1 H1 120.7 . . ?
Ru1 C1 H1 120.7 . . ?
C3 C2 C7 118.57(16) . . ?
C3 C2 C1 122.67(17) . . ?
C7 C2 C1 118.65(15) . . ?
C4 C3 C2 120.15(19) . . ?
C4 C3 H3 119.9 . . ?
C2 C3 H3 119.9 . . ?
C5 C4 C3 120.00(19) . . ?
C5 C4 H4 120.0 . . ?
C3 C4 H4 120.0 . . ?
C4 C5 C6 121.40(17) . . ?
C4 C5 H5 119.3 . . ?
C6 C5 H5 119.3 . . ?
C7 C6 C5 118.23(18) . . ?
C7 C6 H6 120.9 . . ?
C5 C6 H6 120.9 . . ?
O1 C7 C6 125.08(17) . . ?
O1 C7 C2 113.31(14) . . ?
C6 C7 C2 121.60(17) . . ?
O1 C8 C9 108.98(14) . . ?
O1 C8 H8A 109.9 . . ?
C9 C8 H8A 109.9 . . ?
O1 C8 H8B 109.9 . . ?
C9 C8 H8B 109.9 . . ?
H8A C8 H8B 108.3 . . ?
N1 C9 C8 112.45(15) . . ?
N1 C9 H9A 109.1 . . ?
C8 C9 H9A 109.1 . . ?
N1 C9 H9B 109.1 . . ?
C8 C9 H9B 109.1 . . ?
H9A C9 H9B 107.8 . . ?
O2 C10 N1 122.56(19) . . ?
O2 C10 C11 122.01(19) . . ?
N1 C10 C11 115.43(17) . . ?
C10 C11 H11A 109.5 . . ?
C10 C11 H11B 109.5 . . ?
H11A C11 H11B 109.5 . . ?
C10 C11 H11C 109.5 . . ?
H11A C11 H11C 109.5 . . ?
H11B C11 H11C 109.5 . . ?
N2 C12 N3 107.25(14) . . ?
N2 C12 Ru1 132.95(12) . . ?
N3 C12 Ru1 119.46(11) . . ?
N2 C13 C14 102.57(13) . . ?
N2 C13 H13A 111.3 . . ?
C14 C13 H13A 111.3 . . ?
N2 C13 H13B 111.3 . . ?
C14 C13 H13B 111.3 . . ?
H13A C13 H13B 109.2 . . ?
N3 C14 C13 102.75(13) . . ?
N3 C14 H14A 111.2 . . ?
C13 C14 H14A 111.2 . . ?
N3 C14 H14B 111.2 . . ?
C13 C14 H14B 111.2 . . ?
H14A C14 H14B 109.1 . . ?
C20 C15 C16 122.08(16) . . ?
C20 C15 N2 118.72(15) . . ?
C16 C15 N2 119.19(15) . . ?
C17 C16 C15 118.01(17) . . ?
C17 C16 C21 120.63(17) . . ?
C15 C16 C21 121.28(16) . . ?
C18 C17 C16 121.58(18) . . ?
C18 C17 H17 119.2 . . ?
C16 C17 H17 119.2 . . ?
C19 C18 C17 118.65(17) . . ?
C19 C18 C22 120.33(18) . . ?
C17 C18 C22 121.03(18) . . ?
C18 C19 C20 121.74(17) . . ?
C18 C19 H19 119.1 . . ?
C20 C19 H19 119.1 . . ?
C19 C20 C15 117.91(16) . . ?
C19 C20 C23 120.81(16) . . ?
C15 C20 C23 121.28(16) . . ?
C16 C21 H21A 109.5 . . ?
C16 C21 H21B 109.5 . . ?
H21A C21 H21B 109.5 . . ?
C16 C21 H21C 109.5 . . ?
H21A C21 H21C 109.5 . . ?
H21B C21 H21C 109.5 . . ?
C18 C22 H22A 109.5 . . ?
C18 C22 H22B 109.5 . . ?
H22A C22 H22B 109.5 . . ?
C18 C22 H22C 109.5 . . ?
H22A C22 H22C 109.5 . . ?
H22B C22 H22C 109.5 . . ?
C20 C23 H23A 109.5 . . ?
C20 C23 H23B 109.5 . . ?
H23A C23 H23B 109.5 . . ?
C20 C23 H23C 109.5 . . ?
H23A C23 H23C 109.5 . . ?
H23B C23 H23C 109.5 . . ?
C25 C24 C29 121.45(15) . . ?
C25 C24 N3 120.75(15) . . ?
C29 C24 N3 117.55(15) . . ?
C26 C25 C24 117.54(16) . . ?
C26 C25 C30 119.40(16) . . ?
C24 C25 C30 122.80(16) . . ?
C27 C26 C25 122.08(16) . . ?
C27 C26 H26 119.0 . . ?
C25 C26 H26 119.0 . . ?
C28 C27 C26 118.84(16) . . ?
C28 C27 C31 120.66(18) . . ?
C26 C27 C31 120.44(18) . . ?
C27 C28 C29 121.53(17) . . ?
C27 C28 H28 119.2 . . ?
C29 C28 H28 119.2 . . ?
C28 C29 C24 118.36(16) . . ?
C28 C29 C32 120.19(16) . . ?
C24 C29 C32 121.37(15) . . ?
C25 C30 H30A 109.5 . . ?
C25 C30 H30B 109.5 . . ?
H30A C30 H30B 109.5 . . ?
C25 C30 H30C 109.5 . . ?
H30A C30 H30C 109.5 . . ?
H30B C30 H30C 109.5 . . ?
C27 C31 H31A 109.5 . . ?
C27 C31 H31B 109.5 . . ?
H31A C31 H31B 109.5 . . ?
C27 C31 H31C 109.5 . . ?
H31A C31 H31C 109.5 . . ?
H31B C31 H31C 109.5 . . ?
C29 C32 H32A 109.5 . . ?
C29 C32 H32B 109.5 . . ?
H32A C32 H32B 109.5 . . ?
C29 C32 H32C 109.5 . . ?
H32A C32 H32C 109.5 . . ?
H32B C32 H32C 109.5 . . ?
Cl7 C33 Cl6 121.2(4) . . ?
Cl5 C33 Cl4 110.8(2) . . ?
Cl5 C33 Cl3 110.25(16) . . ?
Cl4 C33 Cl3 106.04(16) . . ?
Cl7 C33 Cl8 107.2(4) . . ?
Cl6 C33 Cl8 102.4(3) . . ?
Cl7 C33 H33 115(2) . . ?
Cl5 C33 H33 111(2) . . ?
Cl6 C33 H33 109(2) . . ?
Cl4 C33 H33 114(2) . . ?
Cl3 C33 H33 105(2) . . ?
Cl8 C33 H33 98(2) . . ?

loop_
_geom_bond_atom_site_label_1
_geom_bond_atom_site_label_2
_geom_bond_distance
_geom_bond_site_symmetry_2
_geom_bond_publ_flag
Ru1 C1 1.8299(17) . ?
Ru1 C12 1.9775(16) . ?
Ru1 O1 2.2778(12) . ?
Ru1 Cl2 2.3329(4) . ?
Ru1 Cl1 2.3501(4) . ?
Cl3 C33 1.803(3) . ?
Cl4 C33 1.722(3) . ?
Cl5 C33 1.702(3) . ?
Cl6 C33 1.705(4) . ?
Cl7 C33 1.622(5) . ?
Cl8 C33 1.887(5) . ?
O1 C7 1.378(2) . ?
O1 C8 1.451(2) . ?
O2 C10 1.230(2) . ?
N1 C10 1.339(3) . ?
N1 C9 1.452(3) . ?
N1 H1A 0.8800 . ?
N2 C12 1.343(2) . ?
N2 C15 1.432(2) . ?
N2 C13 1.476(2) . ?
N3 C12 1.353(2) . ?
N3 C24 1.435(2) . ?
N3 C14 1.469(2) . ?
C1 C2 1.449(2) . ?
C1 H1 0.9500 . ?
C2 C3 1.400(2) . ?
C2 C7 1.403(2) . ?
C3 C4 1.386(3) . ?
C3 H3 0.9500 . ?
C4 C5 1.382(3) . ?
C4 H4 0.9500 . ?
C5 C6 1.392(3) . ?
C5 H5 0.9500 . ?
C6 C7 1.386(2) . ?
C6 H6 0.9500 . ?
C8 C9 1.503(3) . ?
C8 H8A 0.9900 . ?
C8 H8B 0.9900 . ?
C9 H9A 0.9900 . ?
C9 H9B 0.9900 . ?
C10 C11 1.501(3) . ?
C11 H11A 0.9800 . ?
C11 H11B 0.9800 . ?
C11 H11C 0.9800 . ?
C13 C14 1.514(2) . ?
C13 H13A 0.9900 . ?
C13 H13B 0.9900 . ?
C14 H14A 0.9900 . ?
C14 H14B 0.9900 . ?
C15 C20 1.395(2) . ?
C15 C16 1.397(2) . ?
C16 C17 1.395(3) . ?
C16 C21 1.510(3) . ?
C17 C18 1.393(3) . ?
C17 H17 0.9500 . ?
C18 C19 1.392(3) . ?
C18 C22 1.512(3) . ?
C19 C20 1.395(2) . ?
C19 H19 0.9500 . ?
C20 C23 1.502(3) . ?
C21 H21A 0.9800 . ?
C21 H21B 0.9800 . ?
C21 H21C 0.9800 . ?
C22 H22A 0.9800 . ?
C22 H22B 0.9800 . ?
C22 H22C 0.9800 . ?
C23 H23A 0.9800 . ?
C23 H23B 0.9800 . ?
C23 H23C 0.9800 . ?
C24 C25 1.403(2) . ?
C24 C29 1.405(2) . ?
C25 C26 1.400(2) . ?
C25 C30 1.506(2) . ?
C26 C27 1.387(3) . ?
C26 H26 0.9500 . ?
C27 C28 1.387(3) . ?
C27 C31 1.513(3) . ?
C28 C29 1.394(2) . ?
C28 H28 0.9500 . ?
C29 C32 1.504(2) . ?
C30 H30A 0.9800 . ?
C30 H30B 0.9800 . ?
C30 H30C 0.9800 . ?
C31 H31A 0.9800 . ?
C31 H31B 0.9800 . ?
C31 H31C 0.9800 . ?
C32 H32A 0.9800 . ?
C32 H32B 0.9800 . ?
C32 H32C 0.9800 . ?
C33 H33 0.95(4) . ?

loop_
_geom_hbond_atom_site_label_D
_geom_hbond_atom_site_label_H
_geom_hbond_atom_site_label_A
_geom_hbond_site_symmetry_D
_geom_hbond_site_symmetry_H
_geom_hbond_site_symmetry_A
_geom_hbond_distance_DA
_geom_hbond_distance_DH
_geom_hbond_distance_HA
_geom_hbond_angle_DHA
_geom_hbond_publ_flag
N1 H1A Cl1 . . . 3.2329(17) 0.880 2.435 151.0 no

loop_
_geom_torsion_atom_site_label_1
_geom_torsion_atom_site_label_2
_geom_torsion_atom_site_label_3
_geom_torsion_atom_site_label_4
_geom_torsion
_geom_torsion_site_symmetry_1
_geom_torsion_site_symmetry_2
_geom_torsion_site_symmetry_3
_geom_torsion_site_symmetry_4
_geom_torsion_publ_flag
C12 Ru1 C1 C2 -171.40(13) . . . . ?
O1 Ru1 C1 C2 5.16(12) . . . . ?
Cl2 Ru1 C1 C2 -77.32(13) . . . . ?
Cl1 Ru1 C1 C2 90.48(13) . . . . ?
Ru1 C1 C2 C3 174.88(14) . . . . ?
Ru1 C1 C2 C7 -1.3(2) . . . . ?
C7 C2 C3 C4 2.1(3) . . . . ?
C1 C2 C3 C4 -174.11(17) . . . . ?
C2 C3 C4 C5 -0.5(3) . . . . ?
C3 C4 C5 C6 -0.8(3) . . . . ?
C4 C5 C6 C7 0.4(3) . . . . ?
C8 O1 C7 C6 -14.4(2) . . . . ?
Ru1 O1 C7 C6 -170.82(14) . . . . ?
C8 O1 C7 C2 166.29(14) . . . . ?
Ru1 O1 C7 C2 9.85(16) . . . . ?
C5 C6 C7 O1 -178.03(15) . . . . ?
C5 C6 C7 C2 1.2(3) . . . . ?
C3 C2 C7 O1 176.88(15) . . . . ?
C1 C2 C7 O1 -6.8(2) . . . . ?
C3 C2 C7 C6 -2.5(2) . . . . ?
C1 C2 C7 C6 173.84(16) . . . . ?
C7 O1 C8 C9 -178.59(14) . . . . ?
Ru1 O1 C8 C9 -27.3(2) . . . . ?
C10 N1 C9 C8 -137.82(18) . . . . ?
O1 C8 C9 N1 -64.37(19) . . . . ?
C9 N1 C10 O2 1.9(3) . . . . ?
C9 N1 C10 C11 -178.77(18) . . . . ?
C15 N2 C12 N3 178.70(15) . . . . ?
C13 N2 C12 N3 3.49(19) . . . . ?
C15 N2 C12 Ru1 -8.2(3) . . . . ?
C13 N2 C12 Ru1 176.54(13) . . . . ?
C24 N3 C12 N2 -167.35(15) . . . . ?
C14 N3 C12 N2 3.16(19) . . . . ?
C24 N3 C12 Ru1 18.5(2) . . . . ?
C14 N3 C12 Ru1 -171.00(12) . . . . ?
C12 N2 C13 C14 -8.2(2) . . . . ?
C15 N2 C13 C14 176.20(15) . . . . ?
C12 N3 C14 C13 -8.0(2) . . . . ?
C24 N3 C14 C13 163.04(15) . . . . ?
N2 C13 C14 N3 8.99(19) . . . . ?
C12 N2 C15 C20 96.5(2) . . . . ?
C13 N2 C15 C20 -88.6(2) . . . . ?
C12 N2 C15 C16 -84.2(2) . . . . ?
C13 N2 C15 C16 90.7(2) . . . . ?
C20 C15 C16 C17 -1.4(3) . . . . ?
N2 C15 C16 C17 179.34(16) . . . . ?
C20 C15 C16 C21 -178.11(17) . . . . ?
N2 C15 C16 C21 2.6(3) . . . . ?
C15 C16 C17 C18 -0.1(3) . . . . ?
C21 C16 C17 C18 176.67(19) . . . . ?
C16 C17 C18 C19 0.5(3) . . . . ?
C16 C17 C18 C22 -179.8(2) . . . . ?
C17 C18 C19 C20 0.6(3) . . . . ?
C22 C18 C19 C20 -179.2(2) . . . . ?
C18 C19 C20 C15 -1.9(3) . . . . ?
C18 C19 C20 C23 178.33(18) . . . . ?
C16 C15 C20 C19 2.3(3) . . . . ?
N2 C15 C20 C19 -178.35(15) . . . . ?
C16 C15 C20 C23 -177.91(16) . . . . ?
N2 C15 C20 C23 1.4(2) . . . . ?
C12 N3 C24 C25 -98.9(2) . . . . ?
C14 N3 C24 C25 91.3(2) . . . . ?
C12 N3 C24 C29 86.8(2) . . . . ?
C14 N3 C24 C29 -83.1(2) . . . . ?
C29 C24 C25 C26 -5.4(2) . . . . ?
N3 C24 C25 C26 -179.53(15) . . . . ?
C29 C24 C25 C30 168.73(16) . . . . ?
N3 C24 C25 C30 -5.4(2) . . . . ?
C24 C25 C26 C27 4.0(3) . . . . ?
C30 C25 C26 C27 -170.40(17) . . . . ?
C25 C26 C27 C28 -0.6(3) . . . . ?
C25 C26 C27 C31 176.93(17) . . . . ?
C26 C27 C28 C29 -1.5(3) . . . . ?
C31 C27 C28 C29 -179.03(18) . . . . ?
C27 C28 C29 C24 0.1(3) . . . . ?
C27 C28 C29 C32 176.96(16) . . . . ?
C25 C24 C29 C28 3.5(2) . . . . ?
N3 C24 C29 C28 177.77(15) . . . . ?
C25 C24 C29 C32 -173.33(15) . . . . ?
N3 C24 C29 C32 0.9(2) . . . . ?
